data_4328117
loop_
_publ_author_name
'Shu-Mu Li'
'Xiang-Jun Zheng'
'Da-Qiang Yuan'
'Ayjamal Ablet'
'Lin-Pei Jin'

_publ_section_title
;
 In Situ Formed White-Light-Emitting Lanthanide-Zinc-Organic Frameworks
;
_journal_name_full 'Inorganic Chemistry'
_journal_page_first 1201
_journal_page_last 1203
_journal_paper_doi 10.1021/ic201425v
_journal_volume 51
_journal_year 2012
_chemical_formula_sum 'C32 H37 N16 O24 Tb Zn4'
_chemical_formula_weight 1450.29
_chemical_name_systematic
;
 ?
;
_space_group_IT_number 18
_symmetry_cell_setting orthorhombic
_symmetry_space_group_name_Hall 'P 2 2ab'
_symmetry_space_group_name_H-M 'P 21 21 2'
_atom_sites_solution_hydrogens geom
_atom_sites_solution_primary direct
_atom_sites_solution_secondary difmap
_audit_creation_method SHELXL-97
_cell_angle_alpha 90.00
_cell_angle_beta 90.00
_cell_angle_gamma 90.00
_cell_formula_units_Z 2
_cell_length_a 12.33650(10)
_cell_length_b 18.4776(2)
_cell_length_c 10.68220(10)
_cell_measurement_reflns_used 4273
_cell_measurement_temperature 296(2)
_cell_measurement_theta_max 29.53
_cell_measurement_theta_min 2.52
_cell_volume 2435.00(4)
_computing_cell_refinement 'Bruker SMART'
_computing_data_collection 'Bruker SMART'
_computing_data_reduction 'Bruker SAINT'
_computing_molecular_graphics 'Bruker SHELXTL'
_computing_publication_material 'Bruker SHELXTL'
_computing_structure_refinement 'SHELXL-97 (Sheldrick, 1997)'
_computing_structure_solution 'SHELXS-97 (Sheldrick, 1990)'
_diffrn_ambient_temperature 296(2)
_diffrn_measured_fraction_theta_full 0.998
_diffrn_measured_fraction_theta_max 0.998
_diffrn_measurement_device_type 'CCD area detector'
_diffrn_measurement_method 'phi and omega scans'
_diffrn_radiation_monochromator graphite
_diffrn_radiation_source 'fine-focus sealed tube'
_diffrn_radiation_type MoK\a
_diffrn_radiation_wavelength 0.71073
_diffrn_reflns_av_R_equivalents 0.0223
_diffrn_reflns_av_sigmaI/netI 0.0427
_diffrn_reflns_limit_h_max 15
_diffrn_reflns_limit_h_min -15
_diffrn_reflns_limit_k_max 22
_diffrn_reflns_limit_k_min -16
_diffrn_reflns_limit_l_max 13
_diffrn_reflns_limit_l_min -10
_diffrn_reflns_number 10215
_diffrn_reflns_theta_full 25.99
_diffrn_reflns_theta_max 25.99
_diffrn_reflns_theta_min 2.20
_exptl_absorpt_coefficient_mu 3.476
_exptl_absorpt_correction_T_max 0.8186
_exptl_absorpt_correction_T_min 0.5580
_exptl_absorpt_correction_type multi-scan
_exptl_absorpt_process_details SADABS
_exptl_crystal_density_diffrn 1.979
_exptl_crystal_F_000 1436
_exptl_crystal_size_max 0.19
_exptl_crystal_size_mid 0.07
_exptl_crystal_size_min 0.06
_refine_diff_density_max 0.743
_refine_diff_density_min -0.578
_refine_diff_density_rms 0.088
_refine_ls_abs_structure_details 'Flack H D (1983), Acta Cryst. A39, 876-881'
_refine_ls_abs_structure_Flack 0.008(16)
_refine_ls_extinction_method none
_refine_ls_goodness_of_fit_ref 1.057
_refine_ls_hydrogen_treatment constr
_refine_ls_matrix_type full
_refine_ls_number_parameters 420
_refine_ls_number_reflns 4576
_refine_ls_number_restraints 202
_refine_ls_restrained_S_all 1.056
_refine_ls_R_factor_all 0.0354
_refine_ls_R_factor_gt 0.0303
_refine_ls_shift/su_max 0.002
_refine_ls_shift/su_mean 0.000
_refine_ls_structure_factor_coef Fsqd
_refine_ls_weighting_details 'calc w=1/[\s^2^(Fo^2^)+(0.0431P)^2^+0.5578P] where P=(Fo^2^+2Fc^2^)/3'
_refine_ls_weighting_scheme calc
_refine_ls_wR_factor_gt 0.0782
_refine_ls_wR_factor_ref 0.0824
_reflns_number_gt 4139
_reflns_number_total 4576
_reflns_threshold_expression >2sigma(I)
_cod_data_source_file ic201425v_si_002_5.cif
_cod_data_source_block Tb
_cod_database_code 4328117

loop_
_symmetry_equiv_pos_as_xyz
'x, y, z'
'-x, -y, z'
'x+1/2, -y+1/2, -z'
'-x+1/2, y+1/2, -z'

loop_
_atom_site_label
_atom_site_type_symbol
_atom_site_fract_x
_atom_site_fract_y
_atom_site_fract_z
_atom_site_U_iso_or_equiv
_atom_site_adp_type
_atom_site_occupancy
_atom_site_symmetry_multiplicity
_atom_site_calc_flag
_atom_site_refinement_flags
_atom_site_disorder_assembly
_atom_site_disorder_group
Tb1 Tb 0.5000 0.0000 -0.257258(18) 0.02303(9) Uani 1 2 d S . .
Zn1 Zn 0.34313(6) 0.29036(3) -0.00089(7) 0.05135(18) Uani 1 1 d . A .
Zn2 Zn 0.13141(5) 0.19865(3) 0.49903(7) 0.04845(17) Uani 1 1 d . . .
O1 O 0.3413(3) 0.04476(19) -0.3610(3) 0.0387(8) Uani 1 1 d . . .
O2 O 0.2296(4) 0.1013(2) -0.4864(4) 0.0616(12) Uani 1 1 d . . .
O3 O 0.4393(3) 0.08897(19) -0.1202(3) 0.0400(8) Uani 1 1 d . . .
O4 O 0.4216(3) 0.1862(2) -0.0051(4) 0.0527(10) Uani 1 1 d . . .
O5 O 0.2414(4) 0.3857(2) 0.0117(4) 0.0601(11) Uani 1 1 d . . .
O6 O 0.1506(3) 0.4491(2) 0.1502(3) 0.0426(9) Uani 1 1 d . . .
O7 O 0.0509(3) 0.40541(18) 0.3884(3) 0.0383(8) Uani 1 1 d . . .
O8 O 0.0551(3) 0.30432(18) 0.4967(4) 0.0467(9) Uani 1 1 d . . .
N1 N 0.2124(4) 0.2174(3) -0.3417(4) 0.0468(12) Uani 1 1 d . . .
N2 N 0.2907(4) 0.2525(3) -0.1663(5) 0.0472(12) Uani 1 1 d . . .
N3 N 0.2645(4) 0.2720(3) 0.1608(5) 0.0438(11) Uani 1 1 d . . .
N4 N 0.1863(4) 0.2376(2) 0.3378(4) 0.0443(11) Uani 1 1 d . . .
N5 N 0.4773(5) 0.3487(3) -0.0014(8) 0.078(2) Uani 1 1 d D . .
N6 N 0.637(2) 0.3961(13) -0.028(2) 0.089(8) Uani 0.410(13) 1 d PD A 1
N7 N -0.0055(7) 0.1415(3) 0.5005(6) 0.0755(14) Uani 1 1 d D . .
N8 N -0.1079(9) 0.0439(7) 0.5001(12) 0.088(4) Uani 0.535(10) 1 d PD B 1
C1 C 0.2862(4) 0.0973(3) -0.3875(5) 0.0346(11) Uani 1 1 d . . .
C2 C 0.2818(5) 0.1630(3) -0.3053(5) 0.0381(12) Uani 1 1 d . . .
C3 C 0.2210(5) 0.2682(3) -0.2555(8) 0.0571(17) Uani 1 1 d . . .
H3 H 0.1816 0.3111 -0.2576 0.068 Uiso 1 1 calc R . .
C4 C 0.3301(5) 0.1845(3) -0.1965(5) 0.0377(13) Uani 1 1 d . . .
C5 C 0.4031(4) 0.1499(3) -0.1029(5) 0.0361(11) Uani 1 1 d . . .
C6 C 0.1955(4) 0.3925(3) 0.1164(5) 0.0342(11) Uani 1 1 d . . .
C7 C 0.1988(5) 0.3273(3) 0.1981(5) 0.0321(12) Uani 1 1 d . . .
C8 C 0.2548(5) 0.2204(3) 0.2466(9) 0.0538(16) Uani 1 1 d . . .
H8 H 0.2922 0.1767 0.2433 0.065 Uiso 1 1 calc R . .
C9 C 0.1497(4) 0.3063(3) 0.3090(5) 0.0344(11) Uani 1 1 d . . .
C10 C 0.0796(4) 0.3420(3) 0.4031(5) 0.0340(11) Uani 1 1 d . . .
C11 C 0.5731(12) 0.3411(12) -0.0402(19) 0.094(7) Uani 0.410(13) 1 d PDU A 1
H11 H 0.5967 0.2980 -0.0760 0.113 Uiso 0.410(13) 1 calc PR A 1
C12 C 0.5809(19) 0.4499(13) 0.026(3) 0.138(10) Uani 0.410(13) 1 d PDU A 1
H12 H 0.6038 0.4963 0.0471 0.166 Uiso 0.410(13) 1 calc PR A 1
C13 C 0.4813(19) 0.4189(9) 0.042(2) 0.135(9) Uani 0.410(13) 1 d PDU A 1
H13 H 0.4227 0.4425 0.0789 0.162 Uiso 0.410(13) 1 calc PR A 1
C14 C -0.0063(12) 0.0683(6) 0.5083(13) 0.092(5) Uani 0.535(10) 1 d PDU B 1
H14 H 0.0549 0.0393 0.5179 0.110 Uiso 0.535(10) 1 calc PR B 1
C15 C -0.1036(10) 0.1598(8) 0.4877(18) 0.125(7) Uani 0.535(10) 1 d PDU B 1
H15 H -0.1262 0.2076 0.4798 0.150 Uiso 0.535(10) 1 calc PR B 1
C16 C -0.1724(14) 0.1029(10) 0.487(2) 0.107(8) Uani 0.535(10) 1 d PDU B 1
H16 H -0.2474 0.1039 0.4789 0.129 Uiso 0.535(10) 1 calc PR B 1
N6' N 0.6281(18) 0.4091(9) 0.049(2) 0.177(14) Uani 0.590(13) 1 d PD A 3
N8' N -0.1588(18) 0.0845(9) 0.573(2) 0.112(9) Uani 0.465(10) 1 d PD B 2
C11' C 0.5475(15) 0.3644(9) 0.0847(19) 0.149(8) Uani 0.590(13) 1 d PDU A 3
H11' H 0.5426 0.3462 0.1656 0.179 Uiso 0.590(13) 1 calc PR A 3
C12' C 0.6041(17) 0.4219(11) -0.072(2) 0.125(8) Uani 0.590(13) 1 d PDU A 3
H12' H 0.6435 0.4512 -0.1268 0.150 Uiso 0.590(13) 1 calc PR A 3
C13' C 0.5164(16) 0.3863(9) -0.1000(17) 0.135(6) Uani 0.590(13) 1 d PDU A 3
H13' H 0.4842 0.3866 -0.1787 0.162 Uiso 0.590(13) 1 calc PR A 3
C14' C -0.0685(17) 0.1188(9) 0.598(2) 0.121(8) Uani 0.465(10) 1 d PDU B 2
H14' H -0.0478 0.1275 0.6806 0.145 Uiso 0.465(10) 1 calc PR B 2
C15' C -0.0589(18) 0.1205(12) 0.393(2) 0.139(8) Uani 0.465(10) 1 d PDU B 2
H15' H -0.0397 0.1272 0.3094 0.167 Uiso 0.465(10) 1 calc PR B 2
C16' C -0.147(2) 0.0875(12) 0.443(3) 0.132(9) Uani 0.465(10) 1 d PDU B 2
H16' H -0.1990 0.0670 0.3909 0.159 Uiso 0.465(10) 1 calc PR B 2
O9 O 0.4871(8) 0.9159(5) 0.1058(7) 0.102(3) Uiso 0.70 1 d P . .
O12 O 0.5009(13) 0.8877(9) 0.2955(15) 0.144(4) Uiso 0.50 1 d P . .
O15 O 0.328(2) 0.9955(17) 0.368(2) 0.156(9) Uiso 0.40 1 d P . .
O11 O 0.6789(11) 0.9805(7) 0.1115(11) 0.124(4) Uiso 0.60 1 d P . .
O14 O 0.3842(15) 0.9822(10) 0.3774(17) 0.116(6) Uiso 0.45 1 d P . .
O10 O 0.5848(16) 0.9720(10) 0.1182(18) 0.124(6) Uiso 0.40 1 d P . .
O17 O 0.766(3) 1.0210(18) 0.164(3) 0.170(13) Uiso 0.25 1 d P . .
O13 O 0.5401(13) 0.9182(9) 0.3757(16) 0.120(5) Uiso 0.45 1 d P . .
O16 O 0.5000 1.0000 0.2448(13) 0.140(9) Uiso 0.50 2 d SP . .

loop_
_atom_site_aniso_label
_atom_site_aniso_U_11
_atom_site_aniso_U_22
_atom_site_aniso_U_33
_atom_site_aniso_U_23
_atom_site_aniso_U_13
_atom_site_aniso_U_12
Tb1 0.02950(13) 0.01269(14) 0.02691(14) 0.000 0.000 -0.00019(12)
Zn1 0.0688(4) 0.0371(3) 0.0482(3) -0.0139(3) 0.0129(3) 0.0142(3)
Zn2 0.0627(4) 0.0317(3) 0.0510(4) 0.0142(3) -0.0084(3) 0.0106(3)
O1 0.0450(19) 0.0265(19) 0.0447(19) -0.0030(15) -0.0055(16) 0.0095(16)
O2 0.093(3) 0.040(2) 0.052(2) -0.008(2) -0.028(3) 0.028(2)
O3 0.058(2) 0.027(2) 0.0346(17) -0.0064(15) -0.0015(16) 0.0147(17)
O4 0.071(2) 0.043(2) 0.044(2) -0.0142(19) -0.010(2) 0.0227(18)
O5 0.089(3) 0.047(2) 0.044(2) 0.002(2) 0.024(2) 0.024(2)
O6 0.051(2) 0.0289(19) 0.048(2) 0.0020(16) 0.0153(17) 0.0080(17)
O7 0.0538(19) 0.0237(18) 0.0373(17) 0.0105(15) 0.0054(15) 0.0122(16)
O8 0.060(2) 0.0333(18) 0.0469(19) 0.0160(18) 0.0085(18) 0.0168(16)
N1 0.060(3) 0.036(3) 0.045(2) 0.008(2) 0.000(2) 0.024(2)
N2 0.067(3) 0.026(3) 0.049(3) -0.005(2) 0.005(3) 0.019(2)
N3 0.055(3) 0.033(3) 0.044(3) -0.004(2) 0.004(2) 0.017(2)
N4 0.059(3) 0.024(2) 0.050(2) 0.0010(19) -0.004(2) 0.015(2)
N5 0.080(5) 0.047(3) 0.107(4) -0.014(4) 0.025(5) 0.009(3)
N6 0.060(12) 0.085(18) 0.12(2) -0.008(15) 0.005(12) -0.024(12)
N7 0.077(3) 0.046(3) 0.103(4) 0.017(3) -0.016(7) 0.001(4)
N8 0.071(7) 0.087(9) 0.106(10) -0.005(9) 0.010(9) -0.017(7)
C1 0.042(3) 0.022(3) 0.040(2) 0.004(2) 0.001(2) 0.007(2)
C2 0.052(3) 0.024(3) 0.039(3) 0.006(2) 0.005(2) 0.012(2)
C3 0.079(4) 0.040(3) 0.052(4) 0.009(3) 0.003(4) 0.032(3)
C4 0.050(3) 0.026(3) 0.037(3) -0.004(2) 0.008(2) 0.011(2)
C5 0.044(3) 0.027(3) 0.037(3) -0.005(2) 0.007(2) 0.006(2)
C6 0.036(2) 0.028(3) 0.039(2) -0.001(2) 0.001(2) 0.004(2)
C7 0.045(3) 0.020(3) 0.031(3) -0.002(2) 0.002(2) 0.008(2)
C8 0.069(3) 0.031(3) 0.061(4) -0.010(3) -0.006(4) 0.024(3)
C9 0.039(3) 0.025(3) 0.039(3) 0.002(2) -0.003(2) 0.006(2)
C10 0.036(2) 0.028(3) 0.038(3) 0.003(2) -0.005(2) 0.006(2)
C11 0.063(11) 0.087(14) 0.133(17) -0.029(12) 0.053(11) 0.008(10)
C12 0.097(15) 0.079(16) 0.24(3) -0.029(19) 0.02(2) -0.021(12)
C13 0.093(14) 0.068(12) 0.24(2) -0.039(15) 0.012(16) -0.009(11)
C14 0.069(7) 0.049(7) 0.157(12) 0.024(9) -0.013(15) -0.001(8)
C15 0.049(7) 0.059(9) 0.27(2) -0.005(14) -0.004(13) -0.007(6)
C16 0.031(8) 0.084(12) 0.21(2) -0.016(16) 0.002(13) -0.009(8)
N6' 0.130(18) 0.072(13) 0.33(4) 0.070(18) -0.08(2) 0.016(13)
N8' 0.115(16) 0.065(12) 0.16(2) -0.027(12) 0.074(16) 0.002(11)
C11' 0.125(14) 0.109(15) 0.213(15) 0.090(14) -0.062(14) -0.028(12)
C12' 0.098(14) 0.093(15) 0.184(18) 0.000(13) 0.040(14) -0.031(11)
C13' 0.118(14) 0.137(16) 0.149(11) -0.007(12) 0.028(13) -0.038(13)
C14' 0.102(15) 0.099(16) 0.161(18) -0.017(14) 0.033(15) -0.031(13)
C15' 0.096(13) 0.123(16) 0.197(19) 0.084(15) -0.056(14) -0.026(12)
C16' 0.058(13) 0.105(17) 0.23(2) 0.052(17) -0.023(14) 0.019(12)

loop_
_atom_type_symbol
_atom_type_description
_atom_type_scat_dispersion_real
_atom_type_scat_dispersion_imag
_atom_type_scat_source
C C 0.0033 0.0016 'International Tables Vol C Tables 4.2.6.8 and 6.1.1.4'
H H 0.0000 0.0000 'International Tables Vol C Tables 4.2.6.8 and 6.1.1.4'
N N 0.0061 0.0033 'International Tables Vol C Tables 4.2.6.8 and 6.1.1.4'
O O 0.0106 0.0060 'International Tables Vol C Tables 4.2.6.8 and 6.1.1.4'
Zn Zn 0.2839 1.4301 'International Tables Vol C Tables 4.2.6.8 and 6.1.1.4'
Tb Tb -0.1723 4.1537 'International Tables Vol C Tables 4.2.6.8 and 6.1.1.4'

loop_
_geom_angle_atom_site_label_1
_geom_angle_atom_site_label_2
_geom_angle_atom_site_label_3
_geom_angle
_geom_angle_site_symmetry_1
_geom_angle_site_symmetry_3
O3 Tb1 O3 101.96(17) 2_655 .
O3 Tb1 O7 86.27(15) 2_655 4_545
O3 Tb1 O7 145.43(15) . 4_545
O3 Tb1 O7 145.43(15) 2_655 3
O3 Tb1 O7 86.27(15) . 3
O7 Tb1 O7 105.94(17) 4_545 3
O3 Tb1 O6 74.02(13) 2_655 3
O3 Tb1 O6 70.66(14) . 3
O7 Tb1 O6 142.98(13) 4_545 3
O7 Tb1 O6 77.38(12) 3 3
O3 Tb1 O6 70.66(14) 2_655 4_545
O3 Tb1 O6 74.02(13) . 4_545
O7 Tb1 O6 77.38(12) 4_545 4_545
O7 Tb1 O6 142.98(13) 3 4_545
O6 Tb1 O6 122.42(19) 3 4_545
O3 Tb1 O1 142.97(13) 2_655 .
O3 Tb1 O1 77.53(12) . .
O7 Tb1 O1 76.14(13) 4_545 .
O7 Tb1 O1 71.49(13) 3 .
O6 Tb1 O1 136.44(14) 3 .
O6 Tb1 O1 73.79(16) 4_545 .
O3 Tb1 O1 77.53(12) 2_655 2_655
O3 Tb1 O1 142.97(13) . 2_655
O7 Tb1 O1 71.49(13) 4_545 2_655
O7 Tb1 O1 76.14(13) 3 2_655
O6 Tb1 O1 73.79(16) 3 2_655
O6 Tb1 O1 136.44(14) 4_545 2_655
O1 Tb1 O1 124.89(17) . 2_655
N5 Zn1 N2 117.2(3) . .
N5 Zn1 N3 119.9(3) . .
N2 Zn1 N3 122.87(19) . .
N5 Zn1 O4 96.38(19) . .
N2 Zn1 O4 79.35(17) . .
N3 Zn1 O4 94.84(18) . .
N5 Zn1 O5 92.4(2) . .
N2 Zn1 O5 98.70(18) . .
N3 Zn1 O5 78.71(17) . .
O4 Zn1 O5 170.94(16) . .
N4 Zn2 N7 119.2(2) . .
N4 Zn2 N1 120.28(19) . 1_556
N7 Zn2 N1 120.5(2) . 1_556
N4 Zn2 O8 79.14(16) . .
N7 Zn2 O8 96.3(2) . .
N1 Zn2 O8 94.06(17) 1_556 .
N4 Zn2 O2 99.91(18) . 1_556
N7 Zn2 O2 91.9(2) . 1_556
N1 Zn2 O2 78.71(17) 1_556 1_556
O8 Zn2 O2 171.10(16) . 1_556
C1 O1 Tb1 146.9(3) . .
C1 O2 Zn2 114.4(3) . 1_554
C5 O3 Tb1 149.6(3) . .
C5 O4 Zn1 114.2(3) . .
C6 O5 Zn1 113.3(3) . .
C6 O6 Tb1 145.6(3) . 3_455
C10 O7 Tb1 150.2(3) . 3_455
C10 O8 Zn2 113.8(3) . .
C3 N1 C2 105.8(5) . .
C3 N1 Zn2 139.1(4) . 1_554
C2 N1 Zn2 115.1(4) . 1_554
C3 N2 C4 105.1(5) . .
C3 N2 Zn1 140.5(4) . .
C4 N2 Zn1 114.1(4) . .
C8 N3 C7 106.4(5) . .
C8 N3 Zn1 139.3(4) . .
C7 N3 Zn1 114.3(4) . .
C8 N4 C9 105.3(5) . .
C8 N4 Zn2 140.0(4) . .
C9 N4 Zn2 114.5(4) . .
C11 N5 C11' 68.4(11) . .
C11 N5 C13' 57.7(11) . .
C11' N5 C13' 101.5(13) . .
C11 N5 C13 100.5(14) . .
C11' N5 C13 61.6(10) . .
C13' N5 C13 76.6(11) . .
C11 N5 Zn1 136.5(11) . .
C11' N5 Zn1 132.9(11) . .
C13' N5 Zn1 125.6(11) . .
C13 N5 Zn1 122.8(11) . .
C11 N6 C12 108(2) . .
C15 N7 C14 105.5(11) . .
C15 N7 C14' 67.7(11) . .
C14 N7 C14' 69.1(9) . .
C15 N7 C15' 61.9(11) . .
C14 N7 C15' 76.5(10) . .
C14' N7 C15' 106.2(14) . .
C15 N7 Zn2 132.0(8) . .
C14 N7 Zn2 122.4(8) . .
C14' N7 Zn2 130.6(12) . .
C15' N7 Zn2 123.2(11) . .
C14 N8 C16 106.7(13) . .
O1 C1 O2 123.1(5) . .
O1 C1 C2 122.0(5) . .
O2 C1 C2 115.0(4) . .
C4 C2 N1 107.5(5) . .
C4 C2 C1 136.0(5) . .
N1 C2 C1 116.6(5) . .
N2 C3 N1 113.7(5) . .
N2 C3 H3 123.2 . .
N1 C3 H3 123.2 . .
C2 C4 N2 108.0(5) . .
C2 C4 C5 135.3(5) . .
N2 C4 C5 116.4(5) . .
O3 C5 O4 123.2(5) . .
O3 C5 C4 120.9(5) . .
O4 C5 C4 115.9(4) . .
O6 C6 O5 122.9(5) . .
O6 C6 C7 121.7(4) . .
O5 C6 C7 115.4(4) . .
N3 C7 C9 107.4(5) . .
N3 C7 C6 116.8(5) . .
C9 C7 C6 135.8(5) . .
N4 C8 N3 113.1(5) . .
N4 C8 H8 123.5 . .
N3 C8 H8 123.5 . .
N4 C9 C7 107.8(4) . .
N4 C9 C10 116.6(4) . .
C7 C9 C10 135.3(5) . .
O7 C10 O8 124.0(5) . .
O7 C10 C9 120.2(5) . .
O8 C10 C9 115.8(4) . .
N5 C11 N6 116.7(19) . .
N5 C11 H11 121.7 . .
N6 C11 H11 121.7 . .
N6 C12 C13 102(2) . .
N6 C12 H12 129.0 . .
C13 C12 H12 129.0 . .
C12 C13 N5 112.6(19) . .
C12 C13 H13 123.7 . .
N5 C13 H13 123.7 . .
N8 C14 N7 109.8(12) . .
N8 C14 H14 125.1 . .
N7 C14 H14 125.1 . .
N7 C15 C16 113.2(14) . .
N7 C15 H15 123.4 . .
C16 C15 H15 123.4 . .
C15 C16 N8 104.9(15) . .
C15 C16 H16 127.6 . .
N8 C16 H16 127.6 . .
C12' N6' C11' 103(2) . .
C14' N8' C16' 96(2) . .
N5 C11' N6' 115.3(18) . .
N5 C11' C13' 40.2(8) . .
N6' C11' C13' 75.1(14) . .
N5 C11' H11' 122.4 . .
N6' C11' H11' 122.4 . .
C13' C11' H11' 162.6 . .
C13' C12' N6' 108(2) . .
C13' C12' H12' 126.0 . .
N6' C12' H12' 126.0 . .
C12' C13' N5 112.4(19) . .
C12' C13' C11' 74.1(15) . .
N5 C13' C11' 38.3(7) . .
C12' C13' H13' 123.8 . .
N5 C13' H13' 123.8 . .
C11' C13' H13' 162.1 . .
N8' C14' N7 118(2) . .
N8' C14' H14' 120.9 . .
N7 C14' H14' 120.9 . .
C16' C15' N7 100(2) . .
C16' C15' H15' 129.8 . .
N7 C15' H15' 129.8 . .
C15' C16' N8' 120(3) . .
C15' C16' H16' 120.2 . .
N8' C16' H16' 120.2 . .
O10 O11 O17 142(2) . .
O11 O10 O9 146.1(18) . .
O11 O10 O16 125.9(16) . .
O9 O10 O16 78.9(10) . .
O10 O16 O10 81.6(13) . 2_675

loop_
_geom_bond_atom_site_label_1
_geom_bond_atom_site_label_2
_geom_bond_distance
_geom_bond_site_symmetry_2
Tb1 O3 2.326(3) 2_655
Tb1 O3 2.326(3) .
Tb1 O7 2.326(3) 4_545
Tb1 O7 2.326(3) 3
Tb1 O6 2.376(3) 3
Tb1 O6 2.376(3) 4_545
Tb1 O1 2.397(3) .
Tb1 O1 2.397(3) 2_655
Zn1 N5 1.975(6) .
Zn1 N2 2.007(5) .
Zn1 N3 2.009(5) .
Zn1 O4 2.155(3) .
Zn1 O5 2.167(4) .
Zn2 N4 1.985(5) .
Zn2 N7 1.991(8) .
Zn2 N1 2.003(5) 1_556
Zn2 O8 2.168(3) .
Zn2 O2 2.175(4) 1_556
O1 C1 1.219(6) .
O2 C1 1.268(6) .
O2 Zn2 2.175(4) 1_554
O3 C5 1.225(6) .
O4 C5 1.262(6) .
O5 C6 1.260(6) .
O6 C6 1.238(6) .
O6 Tb1 2.376(3) 3_455
O7 C10 1.234(6) .
O7 Tb1 2.326(3) 3_455
O8 C10 1.255(6) .
N1 C3 1.320(9) .
N1 C2 1.377(6) .
N1 Zn2 2.003(5) 1_554
N2 C3 1.316(9) .
N2 C4 1.386(7) .
N3 C8 1.329(10) .
N3 C7 1.364(7) .
N4 C8 1.328(9) .
N4 C9 1.382(6) .
N5 C11 1.260(15) .
N5 C11' 1.296(15) .
N5 C13' 1.351(15) .
N5 C13 1.379(15) .
N6 C11 1.293(18) .
N6 C12 1.340(19) .
N7 C15 1.265(13) .
N7 C14 1.356(10) .
N7 C14' 1.367(16) .
N7 C15' 1.381(17) .
N8 C14 1.335(14) .
N8 C16 1.356(17) .
C1 C2 1.499(7) .
C2 C4 1.364(8) .
C3 H3 0.9300 .
C4 C5 1.490(8) .
C6 C7 1.487(7) .
C7 C9 1.386(7) .
C8 H8 0.9300 .
C9 C10 1.481(7) .
C11 H11 0.9300 .
C12 C13 1.367(18) .
C12 H12 0.9300 .
C13 H13 0.9300 .
C14 H14 0.9300 .
C15 C16 1.352(16) .
C15 H15 0.9300 .
C16 H16 0.9300 .
N6' C12' 1.347(19) .
N6' C11' 1.348(17) .
N8' C14' 1.311(17) .
N8' C16' 1.397(19) .
C11' C13' 2.05(3) .
C11' H11' 0.9300 .
C12' C13' 1.301(17) .
C12' H12' 0.9300 .
C13' H13' 0.9300 .
C14' H14' 0.9300 .
C15' C16' 1.355(18) .
C15' H15' 0.9300 .
C16' H16' 0.9300 .
O9 O10 1.59(2) .
O12 O13 1.133(19) .
O15 O14 0.74(3) .
O11 O10 1.173(19) .
O11 O17 1.42(3) .
O10 O16 1.79(2) .
O16 O10 1.79(2) 2_675
